data_7154566
loop_
_publ_author_name
'Le Gal, Y.'
'Ameline, D.'
'Bellec, N.'
'Vacher, A.'
'Roisnel, T.'
'Dorcet, V.'
'Jeannin, O.'
'Lorcy, D.'

_publ_section_title
;
 Efficient routes towards a series of 5,5'-bithiazolidinylidenes as
 \p-electron acceptors.
;
_journal_issue 31
_journal_name_full 'Organic &amp; biomolecular chemistry'
_journal_page_first 8479
_journal_page_last 8486
_journal_paper_doi 10.1039/c5ob01169h
_journal_volume 13
_journal_year 2015
_chemical_compound_source 'synthesis as described'
_chemical_formula_moiety 'C18 H10 N2 S6'
_chemical_formula_sum 'C18 H10 N2 S6'
_chemical_formula_weight 446.64
_chemical_name_systematic
;
 ?
;
_space_group_IT_number 61
_symmetry_cell_setting orthorhombic
_symmetry_Int_Tables_number 61
_symmetry_space_group_name_Hall '-P 2ac 2ab'
_symmetry_space_group_name_H-M 'P b c a'
_atom_sites_solution_hydrogens geom
_atom_sites_solution_primary direct
_atom_sites_solution_secondary difmap
_audit_conform_dict_location ftp://ftp.iucr.org/pub/cif_core.dic
_audit_conform_dict_name cif_core.dic
_audit_conform_dict_version 2.3
_audit_creation_date 2015-04-14T10:57:21-00:00
_audit_creation_method 'WinGX routine CIF_UPDATE'
_audit_update_record
;
2015-06-08 deposited with the CCDC.
2015-07-02 downloaded from the CCDC.
;
_cell_angle_alpha 90
_cell_angle_beta 90
_cell_angle_gamma 90
_cell_formula_units_Z 4
_cell_length_a 8.369(3)
_cell_length_b 10.336(2)
_cell_length_c 21.421(7)
_cell_measurement_reflns_used 1769
_cell_measurement_temperature 150(2)
_cell_measurement_theta_max 26.56
_cell_measurement_theta_min 3.09
_cell_measurement_wavelength 0.71073
_cell_volume 1853.0(10)
_computing_cell_refinement 'Bruker APEX2 (Bruker, 2006)'
_computing_data_collection 'Bruker APEX2 (Bruker, 2006)'
_computing_data_reduction 'Bruker APEX2 (Bruker, 2006)'
_computing_molecular_graphics 'Ortep-3 for Windows (Farrugia, 1997)'
_computing_publication_material
;
          WinGX publication routines (Farrugia, 2012),
          CRYSCALc (T. Roisnel, local program, 2014)
;
_computing_structure_refinement 'SHELXL-97 (Sheldrick, 1997)'
_computing_structure_solution 'SIR97 (Altomare et al., 1999)'
_diffrn_ambient_temperature 150(2)
_diffrn_detector 'CCD plate'
_diffrn_measured_fraction_theta_full 0.986
_diffrn_measured_fraction_theta_max 0.956
_diffrn_measurement_device_type 'APEXII, Bruker-AXS'
_diffrn_measurement_method 'CCD rotation images, thin slices'
_diffrn_radiation_monochromator graphite
_diffrn_radiation_probe x-ray
_diffrn_radiation_type MoK\a
_diffrn_radiation_wavelength 0.71073
_diffrn_reflns_av_R_equivalents 0.0885
_diffrn_reflns_av_unetI/netI 0.0883
_diffrn_reflns_limit_h_max 5
_diffrn_reflns_limit_h_min -10
_diffrn_reflns_limit_k_max 13
_diffrn_reflns_limit_k_min -11
_diffrn_reflns_limit_l_max 22
_diffrn_reflns_limit_l_min -27
_diffrn_reflns_number 6804
_diffrn_reflns_theta_full 25
_diffrn_reflns_theta_max 27.39
_diffrn_reflns_theta_min 3.09
_exptl_absorpt_coefficient_mu 0.744
_exptl_absorpt_correction_T_max 0.935
_exptl_absorpt_correction_T_min 0.415
_exptl_absorpt_correction_type multi-scan
_exptl_absorpt_process_details
;
  [Sheldrick, G.M. (2002). SADABS Bruker AXS Inc., Madison, Wisconsin, USA]
;
_exptl_crystal_colour black
_exptl_crystal_density_diffrn 1.601
_exptl_crystal_density_method 'not measured'
_exptl_crystal_description prism
_exptl_crystal_F_000 912
_exptl_crystal_size_max 0.45
_exptl_crystal_size_mid 0.3
_exptl_crystal_size_min 0.09
_refine_diff_density_max 0.626
_refine_diff_density_min -0.488
_refine_diff_density_rms 0.11
_refine_ls_extinction_method none
_refine_ls_goodness_of_fit_ref 1.076
_refine_ls_hydrogen_treatment constr
_refine_ls_matrix_type full
_refine_ls_number_parameters 118
_refine_ls_number_reflns 2018
_refine_ls_number_restraints 0
_refine_ls_restrained_S_all 1.076
_refine_ls_R_factor_all 0.0847
_refine_ls_R_factor_gt 0.0614
_refine_ls_shift/su_max 0.004
_refine_ls_shift/su_mean 0.001
_refine_ls_structure_factor_coef Fsqd
_refine_ls_weighting_details 'calc w=1/[\s^2^(Fo^2^)+(0.0410P)^2^+4.2618P] where P=(Fo^2^+2Fc^2^)/3'
_refine_ls_weighting_scheme calc
_refine_ls_wR_factor_gt 0.1344
_refine_ls_wR_factor_ref 0.1443
_reflns_number_gt 1511
_reflns_number_total 2018
_reflns_threshold_expression >2sigma(I)
_cod_data_source_file c5ob01169h2.cif
_cod_data_source_block compound1c
_cod_depositor_comments 'Adding full bibliography for 7154565--7154571.cif.'
_cod_database_code 7154566

loop_
_symmetry_equiv_pos_as_xyz
'x, y, z'
'-x+1/2, -y, z+1/2'
'-x, y+1/2, -z+1/2'
'x+1/2, -y+1/2, -z'
'-x, -y, -z'
'x-1/2, y, -z-1/2'
'x, -y-1/2, z-1/2'
'-x-1/2, y-1/2, z'

loop_
_atom_site_label
_atom_site_type_symbol
_atom_site_fract_x
_atom_site_fract_y
_atom_site_fract_z
_atom_site_U_iso_or_equiv
_atom_site_adp_type
_atom_site_occupancy
_atom_site_symmetry_multiplicity
_atom_site_calc_flag
_atom_site_refinement_flags
C1 C 0.7681(5) 0.1728(4) 0.43501(19) 0.0184(8) Uani 1 1 d .
N2 N 0.6226(4) 0.1859(3) 0.40529(16) 0.0186(7) Uani 1 1 d .
C3 C 0.4968(5) 0.1154(4) 0.42954(18) 0.0165(8) Uani 1 1 d .
C4 C 0.5491(5) 0.0393(4) 0.48293(18) 0.0155(8) Uani 1 1 d .
C5 C 0.6056(5) 0.2687(4) 0.35177(19) 0.0185(9) Uani 1 1 d .
C6 C 0.6627(5) 0.2270(4) 0.2951(2) 0.0222(9) Uani 1 1 d .
H6 H 0.7128 0.1449 0.2915 0.027 Uiso 1 1 calc R
C7 C 0.6463(6) 0.3063(4) 0.2434(2) 0.0280(10) Uani 1 1 d .
H7 H 0.6849 0.2788 0.2039 0.034 Uiso 1 1 calc R
C8 C 0.5728(6) 0.4267(4) 0.2497(2) 0.0266(10) Uani 1 1 d .
H8 H 0.5618 0.4815 0.2143 0.032 Uiso 1 1 calc R
C9 C 0.5162(6) 0.4666(4) 0.3067(2) 0.0254(10) Uani 1 1 d .
H9 H 0.4656 0.5485 0.3106 0.03 Uiso 1 1 calc R
C10 C 0.5325(5) 0.3877(4) 0.3588(2) 0.0215(9) Uani 1 1 d .
H10 H 0.4943 0.415 0.3985 0.026 Uiso 1 1 calc R
S1 S 0.75237(13) 0.06282(11) 0.49689(5) 0.0192(3) Uani 1 1 d .
S2 S 0.93526(13) 0.24362(11) 0.41766(5) 0.0236(3) Uani 1 1 d .
S3 S 0.31538(13) 0.11625(11) 0.40151(5) 0.0242(3) Uani 1 1 d .

loop_
_atom_site_aniso_label
_atom_site_aniso_U_11
_atom_site_aniso_U_22
_atom_site_aniso_U_33
_atom_site_aniso_U_23
_atom_site_aniso_U_13
_atom_site_aniso_U_12
C1 0.015(2) 0.015(2) 0.025(2) -0.0040(16) -0.0006(15) 0.0025(17)
N2 0.0189(17) 0.0144(17) 0.0226(17) 0.0015(14) -0.0001(14) -0.0005(15)
C3 0.0206(19) 0.0087(19) 0.0203(19) -0.0020(15) 0.0020(15) 0.0013(17)
C4 0.0164(19) 0.0082(19) 0.0219(19) -0.0034(15) -0.0010(15) 0.0046(15)
C5 0.020(2) 0.012(2) 0.023(2) -0.0022(15) -0.0021(16) -0.0046(16)
C6 0.024(2) 0.018(2) 0.024(2) -0.0050(16) -0.0009(17) 0.0006(18)
C7 0.036(3) 0.026(3) 0.022(2) -0.0038(18) 0.0029(18) -0.002(2)
C8 0.032(3) 0.022(2) 0.025(2) 0.0054(17) -0.0014(18) -0.006(2)
C9 0.030(3) 0.018(2) 0.028(2) 0.0033(18) 0.0006(18) 0.0035(19)
C10 0.023(2) 0.018(2) 0.024(2) -0.0011(17) 0.0014(16) 0.0014(18)
S1 0.0157(5) 0.0184(5) 0.0236(5) 0.0012(4) -0.0032(4) -0.0004(4)
S2 0.0193(5) 0.0216(6) 0.0299(6) -0.0030(4) 0.0013(4) -0.0052(5)
S3 0.0170(5) 0.0271(6) 0.0285(6) 0.0092(5) -0.0050(4) -0.0018(5)

loop_
_atom_type_symbol
_atom_type_description
_atom_type_scat_dispersion_real
_atom_type_scat_dispersion_imag
_atom_type_scat_source
C C 0.0033 0.0016 'International Tables Vol C Tables 4.2.6.8 and 6.1.1.4'
H H 0 0 'International Tables Vol C Tables 4.2.6.8 and 6.1.1.4'
N N 0.0061 0.0033 'International Tables Vol C Tables 4.2.6.8 and 6.1.1.4'
S S 0.1246 0.1234 'International Tables Vol C Tables 4.2.6.8 and 6.1.1.4'

loop_
_geom_angle_atom_site_label_1
_geom_angle_atom_site_label_2
_geom_angle_atom_site_label_3
_geom_angle
_geom_angle_site_symmetry_1
N2 C1 S2 127.6(3) .
N2 C1 S1 110.2(3) .
S2 C1 S1 122.1(2) .
C1 N2 C3 116.6(3) .
C1 N2 C5 120.9(3) .
C3 N2 C5 122.5(3) .
N2 C3 C4 110.6(3) .
N2 C3 S3 124.6(3) .
C4 C3 S3 124.9(3) .
C4 C4 C3 124.1(5) 5_656
C4 C4 S1 125.3(4) 5_656
C3 C4 S1 110.7(3) .
C6 C5 C10 122.0(4) .
C6 C5 N2 118.9(4) .
C10 C5 N2 119.1(4) .
C5 C6 C7 119.1(4) .
C5 C6 H6 120.5 .
C7 C6 H6 120.5 .
C6 C7 C8 119.6(4) .
C6 C7 H7 120.2 .
C8 C7 H7 120.2 .
C9 C8 C7 120.4(4) .
C9 C8 H8 119.8 .
C7 C8 H8 119.8 .
C8 C9 C10 120.3(4) .
C8 C9 H9 119.8 .
C10 C9 H9 119.8 .
C5 C10 C9 118.6(4) .
C5 C10 H10 120.7 .
C9 C10 H10 120.7 .
C4 S1 C1 91.97(19) .

loop_
_geom_bond_atom_site_label_1
_geom_bond_atom_site_label_2
_geom_bond_distance
_geom_bond_site_symmetry_2
C1 N2 1.381(5) .
C1 S2 1.622(4) .
C1 S1 1.751(4) .
N2 C3 1.382(5) .
N2 C5 1.438(5) .
C3 C4 1.456(5) .
C3 S3 1.633(4) .
C4 C4 1.368(8) 5_656
C4 S1 1.744(4) .
C5 C6 1.374(6) .
C5 C10 1.382(6) .
C6 C7 1.385(6) .
C6 H6 0.95 .
C7 C8 1.395(6) .
C7 H7 0.95 .
C8 C9 1.374(6) .
C8 H8 0.95 .
C9 C10 1.388(6) .
C9 H9 0.95 .
C10 H10 0.95 .

loop_
_geom_torsion_atom_site_label_1
_geom_torsion_atom_site_label_2
_geom_torsion_atom_site_label_3
_geom_torsion_atom_site_label_4
_geom_torsion
_geom_torsion_site_symmetry_1
_geom_torsion_site_symmetry_4
S2 C1 N2 C3 -179.5(3) . .
S1 C1 N2 C3 1.3(4) . .
S2 C1 N2 C5 0.8(6) . .
S1 C1 N2 C5 -178.5(3) . .
C1 N2 C3 C4 -0.5(5) . .
C5 N2 C3 C4 179.3(3) . .
C1 N2 C3 S3 -179.8(3) . .
C5 N2 C3 S3 0.0(6) . .
N2 C3 C4 C4 179.3(5) . 5_656
S3 C3 C4 C4 -1.4(7) . 5_656
N2 C3 C4 S1 -0.6(4) . .
S3 C3 C4 S1 178.7(2) . .
C1 N2 C5 C6 76.3(5) . .
C3 N2 C5 C6 -103.5(5) . .
C1 N2 C5 C10 -103.7(5) . .
C3 N2 C5 C10 76.6(5) . .
C10 C5 C6 C7 -0.2(7) . .
N2 C5 C6 C7 179.9(4) . .
C5 C6 C7 C8 0.2(7) . .
C6 C7 C8 C9 -0.3(7) . .
C7 C8 C9 C10 0.4(7) . .
C6 C5 C10 C9 0.3(6) . .
N2 C5 C10 C9 -179.7(4) . .
C8 C9 C10 C5 -0.4(7) . .
C4 C4 S1 C1 -178.8(5) 5_656 .
C3 C4 S1 C1 1.1(3) . .
N2 C1 S1 C4 -1.4(3) . .
S2 C1 S1 C4 179.4(3) . .
